data_4023940
loop_
_publ_author_name
'Amos B. Smith, III'
'L\'aszl\'o K\"urti'
'Akin H. Davulcu'
'Young Shin Cho'
'Kazuyuki Ohmoto'

_publ_contact_author_address
;Department of Chemistry
University of Pennsylvania
Philadelphia, PA 19104-6323
(215) 898-4860 (TEL)
(215) 898-5129 (FAX) 
;
_publ_contact_author_email smithab@sas.upenn.edu
_publ_contact_author_fax '(215) 898-5129'
_publ_contact_author_name 'Smith, A.B., III'
_publ_contact_author_phone '(215) 898-4860'
_publ_section_title
;
 Indole Diterpene Synthetic Studies: Development of a Second-Generation
 Synthetic Strategy for (+)-Nodulisporic Acids A and B
;
_journal_name_full 'Journal of Organic Chemistry'
_journal_page_first 4611
_journal_page_last 4620
_journal_paper_doi 10.1021/jo062423a
_journal_volume 72
_journal_year 2007
_chemical_formula_sum 'C13 H13 N'
_chemical_formula_weight 183.24
_space_group_IT_number 62
_symmetry_cell_setting orthorhombic
_symmetry_Int_Tables_number 62
_symmetry_space_group_name_Hall '-P 2ac 2n'
_symmetry_space_group_name_H-M 'P n m a'
_atom_sites_solution_hydrogens geom
_atom_sites_solution_primary direct
_audit_creation_method SHELXL-97
_cell_angle_alpha 90.00
_cell_angle_beta 90.00
_cell_angle_gamma 90.00
_cell_formula_units_Z 4
_cell_length_a 9.0004(8)
_cell_length_b 6.8284(6)
_cell_length_c 15.7613(14)
_cell_measurement_temperature 143(1)
_cell_volume 968.66(15)
_computing_data_collection 'CrystalClear (Rigaku, 1999)'
_computing_data_reduction 'CrystalClear (Rigaku, 1999)'
_computing_structure_refinement 'SHELXL-97 (Sheldrick, 1997)'
_computing_structure_solution 'SIR97 (Altomare, 1999)'
_diffrn_ambient_temperature 143(1)
_diffrn_measured_fraction_theta_full 0.994
_diffrn_measured_fraction_theta_max 0.994
_diffrn_measurement_device 'CCD Area Detector'
_diffrn_measurement_device_type 'Rigaku Mercury'
_diffrn_measurement_method 'phi and omega rotations'
_diffrn_radiation_monochromator graphite
_diffrn_radiation_source 'rotating anode'
_diffrn_radiation_type MoK\a
_diffrn_radiation_wavelength 0.71069
_diffrn_reflns_av_R_equivalents 0.0238
_diffrn_reflns_av_sigmaI/netI 0.0397
_diffrn_reflns_limit_h_max 9
_diffrn_reflns_limit_h_min -10
_diffrn_reflns_limit_k_max 8
_diffrn_reflns_limit_k_min -7
_diffrn_reflns_limit_l_max 18
_diffrn_reflns_limit_l_min -18
_diffrn_reflns_number 4630
_diffrn_reflns_theta_full 25.01
_diffrn_reflns_theta_max 25.01
_diffrn_reflns_theta_min 2.61
_exptl_absorpt_coefficient_mu 0.073
_exptl_absorpt_correction_T_max 1.0000
_exptl_absorpt_correction_T_min 0.7718
_exptl_absorpt_correction_type multi-scan
_exptl_crystal_density_diffrn 1.257
_exptl_crystal_F_000 392
_exptl_crystal_size_max 0.20
_exptl_crystal_size_mid 0.15
_exptl_crystal_size_min 0.12
_refine_diff_density_max 0.189
_refine_diff_density_min -0.215
_refine_diff_density_rms 0.040
_refine_ls_extinction_method none
_refine_ls_goodness_of_fit_ref 0.962
_refine_ls_hydrogen_treatment constr
_refine_ls_matrix_type full
_refine_ls_number_parameters 86
_refine_ls_number_reflns 928
_refine_ls_number_restraints 0
_refine_ls_restrained_S_all 0.962
_refine_ls_R_factor_all 0.0514
_refine_ls_R_factor_gt 0.0371
_refine_ls_shift/su_max 0.000
_refine_ls_shift/su_mean 0.000
_refine_ls_structure_factor_coef Fsqd
_refine_ls_weighting_details 'calc w=1/[\s^2^(Fo^2^)+(0.0591P)^2^+0.0000P] where P=(Fo^2^+2Fc^2^)/3'
_refine_ls_weighting_scheme calc
_refine_ls_wR_factor_gt 0.0911
_refine_ls_wR_factor_ref 0.1013
_reflns_number_gt 658
_reflns_number_total 928
_reflns_threshold_expression >2sigma(I)
_cod_data_source_file jo062423asi20061218_094324.cif
_cod_data_source_block shelxl
_cod_original_sg_symbol_H-M 'P n m a '
_cod_database_code 4023940

loop_
_symmetry_equiv_pos_as_xyz
'x, y, z'
'-x+1/2, y+1/2, z+1/2'
'x, -y+1/2, z'
'-x+1/2, -y, z+1/2'
'-x, -y, -z'
'x-1/2, -y-1/2, -z-1/2'
'-x, y-1/2, -z'
'x-1/2, y, -z-1/2'

loop_
_atom_site_label
_atom_site_type_symbol
_atom_site_fract_x
_atom_site_fract_y
_atom_site_fract_z
_atom_site_U_iso_or_equiv
_atom_site_adp_type
_atom_site_occupancy
_atom_site_symmetry_multiplicity
_atom_site_calc_flag
_atom_site_refinement_flags
_atom_site_disorder_assembly
_atom_site_disorder_group
C1 C 0.7105(2) 0.7500 0.60091(11) 0.0205(5) Uani 1 2 d S . .
C2 C 0.7623(2) 0.7500 0.69067(11) 0.0288(5) Uani 1 2 d S . .
H2A H 0.7287 0.6341 0.7207 0.038 Uiso 0.50 1 calc PR . .
H2B H 0.7287 0.8659 0.7207 0.038 Uiso 0.50 1 calc PR . .
C3 C 0.9329(2) 0.7500 0.67937(12) 0.0416(6) Uani 1 2 d S . .
H3A H 0.9750 0.6349 0.7063 0.055 Uiso 0.50 1 calc PR . .
H3B H 0.9750 0.8651 0.7063 0.055 Uiso 0.50 1 calc PR . .
C4 C 0.9718(2) 0.7500 0.58347(12) 0.0305(5) Uani 1 2 d S . .
H4A H 1.0282 0.8657 0.5681 0.041 Uiso 0.50 1 calc PR . .
H4B H 1.0282 0.6343 0.5681 0.041 Uiso 0.50 1 calc PR . .
C5 C 0.8224(2) 0.7500 0.54171(11) 0.0207(5) Uani 1 2 d S . .
C6 C 0.7546(2) 0.7500 0.45871(11) 0.0208(5) Uani 1 2 d S . .
C7 C 0.7849(2) 0.7500 0.37055(11) 0.0260(5) Uani 1 2 d S . .
H7 H 0.8823 0.7500 0.3508 0.035 Uiso 1 2 calc SR . .
C8 C 0.6667(2) 0.7500 0.31431(12) 0.0286(5) Uani 1 2 d S . .
H8 H 0.6881 0.7500 0.2566 0.038 Uiso 1 2 calc SR . .
C9 C 0.5152(2) 0.7500 0.33884(11) 0.0265(5) Uani 1 2 d S . .
H9 H 0.4401 0.7500 0.2983 0.035 Uiso 1 2 calc SR . .
C10 C 0.4819(2) 0.7500 0.42470(11) 0.0211(5) Uani 1 2 d S . .
C11 C 0.6031(2) 0.7500 0.47682(10) 0.0202(5) Uani 1 2 d S . .
C12 C 0.3462(2) 0.7500 0.48213(11) 0.0231(5) Uani 1 2 d S . .
H12A H 0.2858 0.6345 0.4723 0.031 Uiso 0.50 1 calc PR . .
H12B H 0.2858 0.8655 0.4723 0.031 Uiso 0.50 1 calc PR . .
C13 C 0.4111(2) 0.7500 0.57518(11) 0.0219(5) Uani 1 2 d S . .
H13A H 0.3798 0.8657 0.6061 0.029 Uiso 0.50 1 calc PR . .
H13B H 0.3798 0.6343 0.6061 0.029 Uiso 0.50 1 calc PR . .
N1 N 0.57358(17) 0.7500 0.56171(9) 0.0207(4) Uani 1 2 d S . .

loop_
_atom_site_aniso_label
_atom_site_aniso_U_11
_atom_site_aniso_U_22
_atom_site_aniso_U_33
_atom_site_aniso_U_23
_atom_site_aniso_U_13
_atom_site_aniso_U_12
C1 0.0196(11) 0.0173(10) 0.0246(9) 0.000 -0.0009(8) 0.000
C2 0.0257(13) 0.0356(13) 0.0253(10) 0.000 -0.0009(9) 0.000
C3 0.0276(14) 0.0638(17) 0.0333(12) 0.000 -0.0048(10) 0.000
C4 0.0218(12) 0.0371(13) 0.0326(11) 0.000 -0.0020(10) 0.000
C5 0.0189(12) 0.0192(11) 0.0241(10) 0.000 0.0016(8) 0.000
C6 0.0201(12) 0.0175(11) 0.0248(9) 0.000 0.0033(9) 0.000
C7 0.0258(12) 0.0259(12) 0.0264(10) 0.000 0.0059(9) 0.000
C8 0.0345(14) 0.0313(12) 0.0201(10) 0.000 0.0026(9) 0.000
C9 0.0293(12) 0.0278(12) 0.0223(10) 0.000 -0.0040(9) 0.000
C10 0.0211(12) 0.0154(10) 0.0267(10) 0.000 -0.0003(9) 0.000
C11 0.0246(12) 0.0154(10) 0.0205(10) 0.000 0.0022(9) 0.000
C12 0.0197(11) 0.0194(11) 0.0302(10) 0.000 -0.0005(9) 0.000
C13 0.0193(11) 0.0218(11) 0.0244(9) 0.000 0.0038(9) 0.000
N1 0.0182(10) 0.0237(9) 0.0201(8) 0.000 0.0026(7) 0.000

loop_
_atom_type_symbol
_atom_type_description
_atom_type_scat_dispersion_real
_atom_type_scat_dispersion_imag
_atom_type_scat_source
C C 0.0033 0.0016 'International Tables Vol C Tables 4.2.6.8 and 6.1.1.4'
H H 0.0000 0.0000 'International Tables Vol C Tables 4.2.6.8 and 6.1.1.4'
N N 0.0061 0.0033 'International Tables Vol C Tables 4.2.6.8 and 6.1.1.4'

loop_
_geom_angle_atom_site_label_1
_geom_angle_atom_site_label_2
_geom_angle_atom_site_label_3
_geom_angle
_geom_angle_site_symmetry_1
_geom_angle_site_symmetry_3
_geom_angle_publ_flag
C5 C1 N1 110.55(15) . . ?
C5 C1 C2 114.56(18) . . ?
N1 C1 C2 134.88(17) . . ?
C1 C2 C3 101.63(15) . . ?
C2 C3 C4 109.66(16) . . ?
C5 C4 C3 103.04(16) . . ?
C1 C5 C6 107.83(17) . . ?
C1 C5 C4 111.11(16) . . ?
C6 C5 C4 141.07(18) . . ?
C11 C6 C7 112.92(17) . . ?
C11 C6 C5 103.16(15) . . ?
C7 C6 C5 143.9(2) . . ?
C8 C7 C6 118.70(19) . . ?
C7 C8 C9 124.37(17) . . ?
C10 C9 C8 118.34(18) . . ?
C11 C10 C9 114.47(18) . . ?
C11 C10 C12 106.48(16) . . ?
C9 C10 C12 139.05(18) . . ?
N1 C11 C10 115.73(18) . . ?
N1 C11 C6 113.06(16) . . ?
C10 C11 C6 131.20(16) . . ?
C10 C12 C13 104.82(15) . . ?
N1 C13 C12 103.46(14) . . ?
C11 N1 C1 105.40(15) . . ?
C11 N1 C13 109.50(15) . . ?
C1 N1 C13 145.11(14) . . ?

loop_
_geom_bond_atom_site_label_1
_geom_bond_atom_site_label_2
_geom_bond_distance
_geom_bond_site_symmetry_2
_geom_bond_publ_flag
C1 C5 1.373(3) . ?
C1 N1 1.378(2) . ?
C1 C2 1.490(2) . ?
C2 C3 1.545(3) . ?
C3 C4 1.551(3) . ?
C4 C5 1.497(3) . ?
C5 C6 1.443(3) . ?
C6 C11 1.393(3) . ?
C6 C7 1.416(2) . ?
C7 C8 1.385(3) . ?
C8 C9 1.417(3) . ?
C9 C10 1.386(3) . ?
C10 C11 1.366(3) . ?
C10 C12 1.520(3) . ?
C11 N1 1.364(2) . ?
C12 C13 1.579(3) . ?
C13 N1 1.478(2) . ?
